data_4124610
loop_
_publ_author_name
'Su, Bochao'
'Li, Yongxin'
'Ganguly, Rakesh'
'Lim, Jenny'
'Kinjo, Rei'

_publ_section_title
;
 Isolation and Reactivity of 1,4,2-Diazaborole.
;
_journal_issue 35
_journal_name_full 'Journal of the American Chemical Society'
_journal_page_first 11274
_journal_page_last 11277
_journal_paper_doi 10.1021/jacs.5b07823
_journal_volume 137
_journal_year 2015
_chemical_formula_sum 'C37 H52 B2 Cl2 F5 N3'
_chemical_formula_weight 726.33
_space_group_crystal_system monoclinic
_space_group_IT_number 14
_space_group_name_Hall '-P 2yn'
_space_group_name_H-M_alt 'P 1 21/n 1'
_symmetry_space_group_name_Hall '-P 2yn'
_symmetry_space_group_name_H-M 'P 1 21/n 1'
_atom_sites_solution_hydrogens geom
_cell_angle_alpha 90
_cell_angle_beta 111.635(3)
_cell_angle_gamma 90
_cell_formula_units_Z 4
_cell_length_a 10.3443(6)
_cell_length_b 29.9302(15)
_cell_length_c 12.7246(7)
_cell_measurement_reflns_used 6780
_cell_measurement_temperature 153.(2)
_cell_measurement_theta_max 25.5196
_cell_measurement_theta_min 2.9422
_cell_volume 3662.1(4)
_computing_cell_refinement 'SAINT V8.34A (Bruker AXS Inc., 2013)'
_computing_data_collection 'APEX2 (Bruker AXS Inc., 2014)'
_computing_data_reduction 'SAINT V8.34A (Bruker AXS Inc., 2013)'
_computing_molecular_graphics 'XP (Bruker AXS Inc., 2014)'
_computing_publication_material 'APEX2 (Bruker AXS Inc., 2014)'
_computing_structure_refinement 'SHELXL-2014/7 (Sheldrick, 2014)'
_computing_structure_solution 'SHELXT (Bruker AXS Inc., 2014)'
_diffrn_ambient_temperature 153.(2)
_diffrn_detector_area_resol_mean 8.3333
_diffrn_measured_fraction_theta_full 0.999
_diffrn_measured_fraction_theta_max 0.999
_diffrn_measurement_device_type 'CCD area detector'
_diffrn_measurement_method 'phi and omega scans'
_diffrn_radiation_monochromator graphite
_diffrn_radiation_type MoK\a
_diffrn_radiation_wavelength 0.71073
_diffrn_reflns_av_R_equivalents 0.0808
_diffrn_reflns_av_unetI/netI 0.0817
_diffrn_reflns_limit_h_max 12
_diffrn_reflns_limit_h_min -10
_diffrn_reflns_limit_k_max 36
_diffrn_reflns_limit_k_min -36
_diffrn_reflns_limit_l_max 15
_diffrn_reflns_limit_l_min -15
_diffrn_reflns_number 31299
_diffrn_reflns_theta_full 26.07
_diffrn_reflns_theta_max 26.07
_diffrn_reflns_theta_min 1.85
_diffrn_source 'fine-focus sealed tube'
_exptl_absorpt_coefficient_mu 0.234
_exptl_absorpt_correction_T_max 0.99
_exptl_absorpt_correction_T_min 0.81
_exptl_absorpt_correction_type multi-scan
_exptl_absorpt_process_details 'SADABS V2014/5 (Bruker AXS Inc.)'
_exptl_crystal_colour colourless
_exptl_crystal_density_diffrn 1.317
_exptl_crystal_density_method 'not measured'
_exptl_crystal_description block
_exptl_crystal_F_000 1536
_exptl_crystal_size_max 0.120
_exptl_crystal_size_mid 0.100
_exptl_crystal_size_min 0.060
_refine_diff_density_max 0.534
_refine_diff_density_min -0.582
_refine_ls_extinction_method none
_refine_ls_goodness_of_fit_ref 1.030
_refine_ls_hydrogen_treatment constr
_refine_ls_matrix_type full
_refine_ls_number_parameters 451
_refine_ls_number_reflns 7253
_refine_ls_number_restraints 30
_refine_ls_restrained_S_all 1.033
_refine_ls_R_factor_all 0.1193
_refine_ls_R_factor_gt 0.0551
_refine_ls_shift/su_max 0.001
_refine_ls_shift/su_mean 0.000
_refine_ls_structure_factor_coef Fsqd
_refine_ls_weighting_details 'w=1/[\s^2^(Fo^2^)+(0.1187P)^2^] where P=(Fo^2^+2Fc^2^)/3'
_refine_ls_weighting_scheme calc
_refine_ls_wR_factor_gt 0.1474
_refine_ls_wR_factor_ref 0.2118
_reflns_number_gt 4239
_reflns_number_total 7253
_reflns_threshold_expression 'I > 2\s(I)'
_cod_data_source_file ja5b07823_si_005.cif
_cod_data_source_block I
_cod_database_code 4124610

loop_
_space_group_symop_operation_xyz
'x, y, z'
'-x+1/2, y+1/2, -z+1/2'
'-x, -y, -z'
'x-1/2, -y-1/2, z-1/2'

loop_
_atom_site_type_symbol
_atom_site_label
_atom_site_fract_x
_atom_site_fract_y
_atom_site_fract_z
_atom_site_U_iso_or_equiv
_atom_site_adp_type
_atom_site_calc_flag
_atom_site_refinement_flags_adp
_atom_site_refinement_flags_posn
_atom_site_occupancy
B B1 0.7278(4) 0.60911(12) 0.7194(3) 0.0162(8) Uani d . . 1
B B2 0.6236(5) 0.69129(15) 0.3493(4) 0.0325(10) Uani d . . 1
C C1 0.7845(3) 0.65873(10) 0.6992(3) 0.0166(7) Uani d . . 1
C C2 0.8439(4) 0.72828(11) 0.6544(3) 0.0251(8) Uani d . . 1
H H2A 0.8821 0.7546 0.7032 0.03 Uiso calc U R 1
H H2B 0.7912 0.7386 0.5763 0.03 Uiso calc U R 1
C C3 0.9595(4) 0.69599(10) 0.6574(3) 0.0249(8) Uani d . . 1
H H3A 0.9794 0.6976 0.5871 0.03 Uiso calc U R 1
H H3B 1.0461 0.7017 0.7233 0.03 Uiso calc U R 1
C C4 0.9247(3) 0.60844(10) 0.6527(3) 0.0171(7) Uani d . . 1
C C5 0.6422(3) 0.72271(10) 0.7265(3) 0.0182(7) Uani d . . 1
C C6 0.5536(4) 0.68840(11) 0.7579(3) 0.0234(8) Uani d . . 1
H H6A 0.6129 0.6707 0.8239 0.028 Uiso calc U R 1
H H6B 0.5107 0.6676 0.6939 0.028 Uiso calc U R 1
C C7 0.7089(3) 0.75486(10) 0.8263(3) 0.0217(7) Uani d . . 1
H H7A 0.7697 0.738 0.8932 0.026 Uiso calc U R 1
H H7B 0.7665 0.7772 0.8063 0.026 Uiso calc U R 1
C C8 0.5491(3) 0.74973(11) 0.6226(3) 0.0223(8) Uani d . . 1
H H8A 0.606 0.772 0.6013 0.027 Uiso calc U R 1
H H8B 0.506 0.7294 0.5576 0.027 Uiso calc U R 1
C C9 0.4356(3) 0.77360(11) 0.6518(3) 0.0248(8) Uani d . . 1
H H9 0.375 0.7911 0.5848 0.03 Uiso calc U R 1
C C10 0.3469(4) 0.73888(12) 0.6835(3) 0.0266(8) Uani d . . 1
H H10A 0.2725 0.7541 0.7013 0.032 Uiso calc U R 1
H H10B 0.3027 0.7184 0.619 0.032 Uiso calc U R 1
C C11 0.4400(4) 0.71227(11) 0.7865(3) 0.0259(8) Uani d . . 1
H H11 0.3823 0.6896 0.8069 0.031 Uiso calc U R 1
C C12 0.5055(4) 0.74409(11) 0.8865(3) 0.0275(8) Uani d . . 1
H H12A 0.4318 0.7594 0.9051 0.033 Uiso calc U R 1
H H12B 0.5645 0.7271 0.9538 0.033 Uiso calc U R 1
C C13 0.5938(4) 0.77856(11) 0.8542(3) 0.0235(8) Uani d . . 1
H H13 0.6372 0.7994 0.9191 0.028 Uiso calc U R 1
C C14 0.5026(4) 0.80528(11) 0.7512(3) 0.0254(8) Uani d . . 1
H H14A 0.4295 0.8213 0.7691 0.03 Uiso calc U R 1
H H14B 0.56 0.8277 0.731 0.03 Uiso calc U R 1
C C15 1.0400(3) 0.59662(11) 0.6112(3) 0.0217(7) Uani d . . 1
C C16 1.1762(4) 0.61853(13) 0.6878(4) 0.0379(10) Uani d . . 1
H H16A 1.1658 0.6511 0.6837 0.057 Uiso calc U R 1
H H16B 1.2516 0.6098 0.6628 0.057 Uiso calc U R 1
H H16C 1.1984 0.6087 0.766 0.057 Uiso calc U R 1
C C17 1.0683(4) 0.54646(11) 0.6111(4) 0.0353(10) Uani d . . 1
H H17A 1.0951 0.5348 0.6881 0.053 Uiso calc U R 1
H H17B 1.1438 0.5413 0.5834 0.053 Uiso calc U R 1
H H17C 0.984 0.5312 0.5616 0.053 Uiso calc U R 1
C C18 0.9974(4) 0.61386(14) 0.4887(3) 0.0386(10) Uani d . . 1
H H18A 0.9091 0.6001 0.4415 0.058 Uiso calc U R 1
H H18B 1.0695 0.6061 0.4592 0.058 Uiso calc U R 1
H H18C 0.9863 0.6464 0.4878 0.058 Uiso calc U R 1
C C19 0.8183(3) 0.53448(10) 0.6624(3) 0.0168(7) Uani d . . 1
C C20 0.8804(4) 0.50621(11) 0.7548(3) 0.0218(8) Uani d . . 1
C C21 0.9887(4) 0.52189(12) 0.8635(3) 0.0308(9) Uani d . . 1
H H21A 1.0381 0.5476 0.8486 0.046 Uiso calc U R 1
H H21B 1.0549 0.4977 0.8968 0.046 Uiso calc U R 1
H H21C 0.9439 0.5306 0.9161 0.046 Uiso calc U R 1
C C22 0.8406(4) 0.46122(11) 0.7416(3) 0.0274(8) Uani d . . 1
H H22 0.8825 0.4413 0.8029 0.033 Uiso calc U R 1
C C23 0.7425(4) 0.44448(11) 0.6425(3) 0.0275(8) Uani d . . 1
C C24 0.6968(4) 0.39656(11) 0.6336(4) 0.0417(11) Uani d . . 1
H H24A 0.7783 0.377 0.6526 0.063 Uiso calc U R 1
H H24B 0.6331 0.3904 0.5562 0.063 Uiso calc U R 1
H H24C 0.6493 0.391 0.6862 0.063 Uiso calc U R 1
C C25 0.6879(4) 0.47396(11) 0.5522(3) 0.0249(8) Uani d . . 1
H H25 0.6232 0.4629 0.4828 0.03 Uiso calc U R 1
C C26 0.7239(3) 0.51902(10) 0.5591(3) 0.0197(7) Uani d . . 1
C C27 0.6653(4) 0.54835(11) 0.4560(3) 0.0237(8) Uani d . . 1
H H27A 0.7231 0.5457 0.4101 0.035 Uiso calc U R 1
H H27B 0.6647 0.5795 0.4795 0.035 Uiso calc U R 1
H H27C 0.5701 0.5389 0.4112 0.035 Uiso calc U R 1
C C28 0.7394(3) 0.59481(10) 0.8447(3) 0.0159(7) Uani d . . 1
C C29 0.8420(3) 0.61279(10) 0.9431(3) 0.0180(7) Uani d . . 1
C C30 0.9598(4) 0.64205(11) 0.9390(3) 0.0245(8) Uani d . . 1
H H30A 0.924 0.672 0.9128 0.037 Uiso calc U R 1
H H30B 0.9993 0.629 0.8869 0.037 Uiso calc U R 1
H H30C 1.032 0.6441 1.0148 0.037 Uiso calc U R 1
C C31 0.8434(4) 0.60248(11) 1.0500(3) 0.0224(8) Uani d . . 1
H H31 0.9124 0.6156 1.1143 0.027 Uiso calc U R 1
C C32 0.7473(4) 0.57364(11) 1.0658(3) 0.0239(8) Uani d . . 1
C C33 0.7504(4) 0.56321(13) 1.1828(3) 0.0362(9) Uani d . . 1
H H33A 0.6831 0.5395 1.1782 0.054 Uiso calc U R 1
H H33B 0.7264 0.5901 1.2156 0.054 Uiso calc U R 1
H H33C 0.8439 0.5532 1.2307 0.054 Uiso calc U R 1
C C34 0.6510(4) 0.55416(10) 0.9709(3) 0.0228(8) Uani d . . 1
H H34 0.5867 0.5333 0.9798 0.027 Uiso calc U R 1
C C35 0.6453(3) 0.56429(10) 0.8618(3) 0.0198(7) Uani d . . 1
C C36 0.5350(4) 0.53946(11) 0.7667(3) 0.0271(8) Uani d . . 1
H H36A 0.4938 0.5161 0.7986 0.041 Uiso calc U R 1
H H36B 0.5775 0.5258 0.7173 0.041 Uiso calc U R 1
H H36C 0.4624 0.5604 0.7229 0.041 Uiso calc U R 1
C C37 0.4234(4) 0.62534(13) 0.0675(4) 0.0509(12) Uani d . . 1
H H37A 0.4957 0.6224 0.0343 0.061 Uiso calc U R 1
H H37B 0.4704 0.6323 0.1489 0.061 Uiso calc U R 1
Cl Cl1 0.31112(11) 0.66963(3) 0.00086(9) 0.0413(3) Uani d . . 1
Cl Cl2 0.33430(14) 0.57454(4) 0.05296(13) 0.0637(4) Uani d . . 1
F F1 0.59583(19) 0.60238(6) 0.63498(15) 0.0217(4) Uani d U . 1
F F2 0.6437(3) 0.73707(8) 0.3664(2) 0.0533(7) Uani d U . 1
F F3 0.6670(4) 0.67717(12) 0.2658(3) 0.1086(15) Uani d U . 1
F F4 0.6959(4) 0.66926(9) 0.4452(3) 0.1022(14) Uani d U . 1
F F5 0.4854(3) 0.68148(8) 0.3161(3) 0.0674(9) Uani d U . 1
N N1 0.7545(3) 0.70093(8) 0.6983(2) 0.0186(6) Uani d . . 1
N N2 0.8966(3) 0.65262(8) 0.6677(2) 0.0174(6) Uani d . . 1
N N3 0.8387(3) 0.58248(8) 0.6786(2) 0.0169(6) Uani d . . 1

loop_
_atom_site_aniso_label
_atom_site_aniso_U_11
_atom_site_aniso_U_22
_atom_site_aniso_U_33
_atom_site_aniso_U_12
_atom_site_aniso_U_13
_atom_site_aniso_U_23
B1 0.0147(19) 0.0147(18) 0.0176(19) -0.0024(14) 0.0043(15) -0.0007(15)
B2 0.026(3) 0.033(2) 0.035(3) -0.0057(19) 0.008(2) -0.004(2)
C1 0.0179(18) 0.0164(16) 0.0153(16) -0.0001(13) 0.0061(13) -0.0001(13)
C2 0.029(2) 0.0173(17) 0.033(2) -0.0039(15) 0.0164(16) 0.0015(15)
C3 0.029(2) 0.0148(17) 0.036(2) -0.0059(14) 0.0173(16) 0.0002(15)
C4 0.0161(17) 0.0197(17) 0.0126(16) 0.0011(13) 0.0019(13) 0.0014(13)
C5 0.0177(17) 0.0180(17) 0.0190(17) 0.0010(13) 0.0071(13) -0.0012(13)
C6 0.027(2) 0.0172(17) 0.0291(19) -0.0004(14) 0.0137(15) -0.0008(15)
C7 0.0214(19) 0.0199(17) 0.0212(18) 0.0001(14) 0.0046(14) -0.0006(14)
C8 0.0235(19) 0.0229(18) 0.0181(17) 0.0002(14) 0.0046(14) -0.0012(14)
C9 0.0229(19) 0.0274(19) 0.0207(18) 0.0073(15) 0.0042(14) 0.0002(15)
C10 0.0199(19) 0.031(2) 0.029(2) 0.0028(15) 0.0086(15) -0.0084(16)
C11 0.024(2) 0.0233(19) 0.033(2) -0.0016(15) 0.0135(16) -0.0033(15)
C12 0.029(2) 0.029(2) 0.0248(19) 0.0054(15) 0.0108(15) -0.0007(16)
C13 0.0252(19) 0.0235(18) 0.0205(18) 0.0017(14) 0.0070(14) -0.0059(14)
C14 0.025(2) 0.0214(18) 0.029(2) 0.0060(15) 0.0093(15) -0.0001(15)
C15 0.0195(18) 0.0224(18) 0.0280(19) -0.0019(14) 0.0144(15) -0.0021(15)
C16 0.022(2) 0.040(2) 0.051(3) -0.0012(17) 0.0127(19) -0.010(2)
C17 0.036(2) 0.026(2) 0.057(3) -0.0002(17) 0.032(2) -0.0059(18)
C18 0.043(3) 0.049(3) 0.033(2) -0.001(2) 0.0261(19) 0.0002(19)
C19 0.0198(18) 0.0124(16) 0.0228(18) 0.0013(13) 0.0133(14) 0.0003(13)
C20 0.0252(19) 0.0214(18) 0.0229(18) 0.0071(14) 0.0135(15) 0.0042(14)
C21 0.037(2) 0.029(2) 0.0215(19) 0.0085(17) 0.0047(17) 0.0044(16)
C22 0.029(2) 0.0206(18) 0.039(2) 0.0083(15) 0.0192(17) 0.0121(16)
C23 0.025(2) 0.0181(18) 0.046(2) 0.0008(15) 0.0209(18) 0.0014(16)
C24 0.041(3) 0.0175(19) 0.071(3) -0.0018(17) 0.025(2) 0.0049(19)
C25 0.024(2) 0.0251(19) 0.030(2) -0.0010(15) 0.0143(15) -0.0085(15)
C26 0.0204(18) 0.0172(17) 0.0256(19) -0.0018(13) 0.0132(14) -0.0025(14)
C27 0.0241(19) 0.0264(19) 0.0199(18) -0.0032(15) 0.0075(15) -0.0047(14)
C28 0.0163(17) 0.0128(16) 0.0203(17) 0.0031(12) 0.0087(13) 0.0004(13)
C29 0.0183(18) 0.0181(17) 0.0190(17) 0.0034(13) 0.0084(14) 0.0007(13)
C30 0.023(2) 0.0272(19) 0.0202(18) -0.0036(15) 0.0049(15) -0.0009(15)
C31 0.0251(19) 0.0205(18) 0.0201(18) 0.0022(14) 0.0066(14) -0.0032(14)
C32 0.030(2) 0.0230(18) 0.0207(18) 0.0065(15) 0.0117(15) 0.0049(15)
C33 0.043(3) 0.042(2) 0.027(2) 0.0014(19) 0.0172(18) 0.0057(18)
C34 0.030(2) 0.0193(17) 0.0243(19) -0.0014(14) 0.0159(16) 0.0021(14)
C35 0.0200(18) 0.0162(16) 0.0249(18) 0.0016(13) 0.0103(14) 0.0002(14)
C36 0.028(2) 0.0253(19) 0.029(2) -0.0078(15) 0.0114(16) -0.0006(16)
C37 0.030(2) 0.040(3) 0.073(3) -0.0049(19) 0.007(2) -0.015(2)
Cl1 0.0415(6) 0.0375(6) 0.0484(7) -0.0042(4) 0.0206(5) -0.0051(5)
Cl2 0.0600(8) 0.0392(7) 0.0937(11) -0.0054(5) 0.0304(7) 0.0031(6)
F1 0.0218(11) 0.0208(10) 0.0228(10) -0.0024(8) 0.0086(8) -0.0028(8)
F2 0.0568(17) 0.0381(14) 0.0537(16) -0.0120(12) 0.0071(13) 0.0051(12)
F3 0.128(3) 0.128(3) 0.113(3) -0.073(2) 0.094(3) -0.067(2)
F4 0.132(3) 0.0457(17) 0.064(2) 0.0222(17) -0.040(2) -0.0015(15)
F5 0.0337(16) 0.0459(15) 0.121(3) -0.0023(12) 0.0262(16) 0.0142(16)
N1 0.0229(16) 0.0142(14) 0.0208(15) 0.0021(11) 0.0105(12) 0.0016(11)
N2 0.0193(15) 0.0137(13) 0.0205(15) 0.0001(11) 0.0087(12) 0.0010(11)
N3 0.0188(15) 0.0169(14) 0.0167(14) -0.0008(11) 0.0086(11) 0.0001(11)

loop_
_atom_type_symbol
_atom_type_description
_atom_type_scat_dispersion_real
_atom_type_scat_dispersion_imag
_atom_type_scat_source
C C 0.0033 0.0016 'International Tables Vol C Tables 4.2.6.8 and 6.1.1.4'
H H 0.0000 0.0000 'International Tables Vol C Tables 4.2.6.8 and 6.1.1.4'
B B 0.0013 0.0007 'International Tables Vol C Tables 4.2.6.8 and 6.1.1.4'
N N 0.0061 0.0033 'International Tables Vol C Tables 4.2.6.8 and 6.1.1.4'
F F 0.0171 0.0103 'International Tables Vol C Tables 4.2.6.8 and 6.1.1.4'
Cl Cl 0.1484 0.1585 'International Tables Vol C Tables 4.2.6.8 and 6.1.1.4'

loop_
_geom_angle_atom_site_label_1
_geom_angle_atom_site_label_2
_geom_angle_atom_site_label_3
_geom_angle
F1 B1 C28 114.5(3)
F1 B1 N3 106.6(2)
C28 B1 N3 112.4(3)
F1 B1 C1 108.1(3)
C28 B1 C1 119.5(3)
N3 B1 C1 93.3(2)
F4 B2 F3 108.8(4)
F4 B2 F5 110.1(4)
F3 B2 F5 107.5(4)
F4 B2 F2 109.9(3)
F3 B2 F2 110.7(4)
F5 B2 F2 109.8(4)
N1 C1 N2 110.6(3)
N1 C1 B1 141.1(3)
N2 C1 B1 108.2(2)
N1 C2 C3 103.4(2)
N2 C3 C2 101.1(3)
N3 C4 N2 109.6(3)
N3 C4 C15 130.1(3)
N2 C4 C15 120.3(3)
N1 C5 C6 111.5(2)
N1 C5 C7 108.8(3)
C6 C5 C7 109.5(3)
N1 C5 C8 108.6(3)
C6 C5 C8 109.3(3)
C7 C5 C8 109.1(3)
C5 C6 C11 109.7(3)
C13 C7 C5 109.3(3)
C9 C8 C5 109.1(3)
C14 C9 C8 109.6(3)
C14 C9 C10 109.7(3)
C8 C9 C10 109.5(3)
C11 C10 C9 109.2(3)
C6 C11 C10 109.6(3)
C6 C11 C12 110.1(3)
C10 C11 C12 109.5(3)
C13 C12 C11 108.7(3)
C14 C13 C12 110.0(3)
C14 C13 C7 109.2(3)
C12 C13 C7 109.9(3)
C9 C14 C13 109.5(3)
C4 C15 C17 113.9(3)
C4 C15 C16 109.6(3)
C17 C15 C16 106.8(3)
C4 C15 C18 107.8(3)
C17 C15 C18 108.1(3)
C16 C15 C18 110.6(3)
C26 C19 C20 122.4(3)
C26 C19 N3 118.3(3)
C20 C19 N3 118.7(3)
C19 C20 C22 117.2(3)
C19 C20 C21 122.8(3)
C22 C20 C21 119.9(3)
C23 C22 C20 122.7(3)
C22 C23 C25 117.3(3)
C22 C23 C24 121.2(3)
C25 C23 C24 121.5(3)
C23 C25 C26 122.9(3)
C25 C26 C19 117.3(3)
C25 C26 C27 119.8(3)
C19 C26 C27 122.9(3)
C35 C28 C29 116.5(3)
C35 C28 B1 121.4(3)
C29 C28 B1 122.1(3)
C31 C29 C28 121.0(3)
C31 C29 C30 116.3(3)
C28 C29 C30 122.7(3)
C32 C31 C29 122.1(3)
C34 C32 C31 117.5(3)
C34 C32 C33 121.5(3)
C31 C32 C33 121.0(3)
C32 C34 C35 122.0(3)
C34 C35 C28 120.9(3)
C34 C35 C36 115.4(3)
C28 C35 C36 123.6(3)
Cl2 C37 Cl1 112.0(2)
C1 N1 C5 129.0(3)
C1 N1 C2 111.0(3)
C5 N1 C2 119.9(2)
C1 N2 C4 114.3(3)
C1 N2 C3 110.8(2)
C4 N2 C3 134.9(3)
C4 N3 C19 128.7(3)
C4 N3 B1 114.3(2)
C19 N3 B1 116.5(2)

loop_
_geom_bond_atom_site_label_1
_geom_bond_atom_site_label_2
_geom_bond_distance
B1 F1 1.406(4)
B1 C28 1.612(5)
B1 N3 1.631(4)
B1 C1 1.651(5)
B2 F4 1.345(5)
B2 F3 1.364(5)
B2 F5 1.365(5)
B2 F2 1.391(5)
C1 N1 1.300(4)
C1 N2 1.371(4)
C2 N1 1.490(4)
C2 C3 1.527(5)
C3 N2 1.480(4)
C4 N3 1.312(4)
C4 N2 1.382(4)
C4 C15 1.514(4)
C5 N1 1.487(4)
C5 C6 1.524(4)
C5 C7 1.539(4)
C5 C8 1.546(4)
C6 C11 1.529(5)
C7 C13 1.535(5)
C8 C9 1.533(5)
C9 C14 1.527(5)
C9 C10 1.535(5)
C10 C11 1.532(5)
C11 C12 1.533(5)
C12 C13 1.531(5)
C13 C14 1.528(5)
C15 C17 1.530(5)
C15 C16 1.534(5)
C15 C18 1.544(5)
C19 C26 1.396(4)
C19 C20 1.398(4)
C19 N3 1.456(4)
C20 C22 1.400(5)
C20 C21 1.498(5)
C22 C23 1.388(5)
C23 C25 1.392(5)
C23 C24 1.501(5)
C25 C26 1.393(5)
C26 C27 1.508(5)
C28 C35 1.409(4)
C28 C29 1.415(4)
C29 C31 1.390(4)
C29 C30 1.516(4)
C31 C32 1.386(5)
C32 C34 1.379(5)
C32 C33 1.510(5)
C34 C35 1.400(4)
C35 C36 1.517(5)
C37 Cl2 1.752(4)
C37 Cl1 1.760(4)
